data_4000316
_journal_name_full 'Chemistry of Materials'
_journal_paper_doi 10.1021/cm020902u
_journal_year 2003
_chemical_formula_sum 'C26 H28 Co N2 O2'
_chemical_formula_weight 459.43
_space_group_IT_number 15
_symmetry_cell_setting monoclinic
_symmetry_space_group_name_Hall '-C 2yc'
_symmetry_space_group_name_H-M 'C 1 2/c 1'
_atom_sites_solution_hydrogens geom
_atom_sites_solution_primary direct
_atom_sites_solution_secondary difmap
_cell_angle_alpha 90.00
_cell_angle_beta 109.211(4)
_cell_angle_gamma 90.00
_cell_formula_units_Z 4
_cell_length_a 14.293(3)
_cell_length_b 12.398(3)
_cell_length_c 14.148(3)
_cell_measurement_reflns_used ?
_cell_measurement_temperature 168(2)
_cell_measurement_theta_max ?
_cell_measurement_theta_min ?
_cell_volume 2367.4(9)
_diffrn_ambient_temperature 168(2)
_diffrn_measurement_device_type 'CCD area detector'
_diffrn_measurement_method 'phi and omega scans'
_diffrn_radiation_monochromator graphite
_diffrn_radiation_source 'fine-focus sealed tube'
_diffrn_radiation_type MoK\a
_diffrn_radiation_wavelength 0.71073
_diffrn_reflns_av_R_equivalents 0.0415
_diffrn_reflns_av_sigmaI/netI 0.0378
_diffrn_reflns_limit_h_max 15
_diffrn_reflns_limit_h_min -15
_diffrn_reflns_limit_k_max 13
_diffrn_reflns_limit_k_min -13
_diffrn_reflns_limit_l_max 15
_diffrn_reflns_limit_l_min -15
_diffrn_reflns_number 7346
_diffrn_reflns_theta_max 23.28
_diffrn_reflns_theta_min 2.23
_exptl_absorpt_coefficient_mu 0.749
_exptl_absorpt_correction_type SADABS
_exptl_crystal_colour purple
_exptl_crystal_density_diffrn 1.289
_exptl_crystal_density_meas ?
_exptl_crystal_density_method 'not measured'
_exptl_crystal_description needle
_exptl_crystal_F_000 964
_exptl_crystal_size_max .120
_exptl_crystal_size_mid ?
_exptl_crystal_size_min .170
_refine_ls_extinction_coef ?
_refine_ls_extinction_method none
_refine_ls_goodness_of_fit_ref 1.040
_refine_ls_hydrogen_treatment mixed
_refine_ls_matrix_type full
_refine_ls_number_parameters 143
_refine_ls_number_reflns 1710
_refine_ls_number_restraints 0
_refine_ls_restrained_S_all 1.040
_refine_ls_R_factor_all 0.0440
_refine_ls_R_factor_gt 0.0324
_refine_ls_shift/su_max 0.001
_refine_ls_shift/su_mean 0.000
_refine_ls_structure_factor_coef Fsqd
_refine_ls_weighting_details 'calc w=1/[\s^2^(Fo^2^)+(0.0417P)^2^+0.0000P] where P=(Fo^2^+2Fc^2^)/3'
_refine_ls_weighting_scheme calc
_refine_ls_wR_factor_gt 0.0741
_refine_ls_wR_factor_ref 0.0773
_reflns_number_gt 1415
_reflns_number_total 1710
_reflns_threshold_expression >2sigma(I)
_cod_depositor_comments
;
The following automatic conversions were performed:
'_symmetry_cell_setting' value 'Monoclinic' changed to 'monoclinic'
according to '/home/saulius/struct/CIF-dictionaries/cif_core.dic'
dictionary named 'cif_core.dic' version 2.4.1 from 2010-06-29.

Automatic conversion script
Id: cif_fix_enum 1527 2010-12-29 10:47:43Z saulius 
;
_cod_original_sg_symbol_H-M C2/c
_cod_database_code 4000316

loop_
_symmetry_equiv_pos_as_xyz
'x, y, z'
'-x, y, -z+1/2'
'x+1/2, y+1/2, z'
'-x+1/2, y+1/2, -z+1/2'
'-x, -y, -z'
'x, -y, z-1/2'
'-x+1/2, -y+1/2, -z'
'x+1/2, -y+1/2, z-1/2'

loop_
_atom_site_label
_atom_site_type_symbol
_atom_site_fract_x
_atom_site_fract_y
_atom_site_fract_z
_atom_site_U_iso_or_equiv
_atom_site_adp_type
_atom_site_occupancy
_atom_site_symmetry_multiplicity
_atom_site_calc_flag
_atom_site_refinement_flags
_atom_site_disorder_assembly
_atom_site_disorder_group
Co1 Co 0.5000 0.43157(4) 0.2500 0.03192(18) Uani 1 2 d S . .
O1 O 0.59635(11) 0.49872(13) 0.20497(11) 0.0358(4) Uani 1 1 d . . .
N1 N 0.43723(13) 0.32807(15) 0.13271(13) 0.0313(5) Uani 1 1 d . . .
C1 C 0.68993(18) 0.52123(18) 0.25979(17) 0.0316(6) Uani 1 1 d . . .
C2 C 0.76724(19) 0.4774(2) 0.23080(19) 0.0385(6) Uani 1 1 d . . .
C3 C 0.86431(19) 0.5020(2) 0.2870(2) 0.0509(8) Uani 1 1 d . . .
H3 H 0.9167 0.4728 0.2676 0.061 Uiso 1 1 calc R . .
C4 C 0.8869(2) 0.5678(2) 0.3702(2) 0.0538(8) Uani 1 1 d . . .
H4 H 0.9539 0.5830 0.4081 0.065 Uiso 1 1 calc R . .
C5 C 0.8110(2) 0.6107(2) 0.3971(2) 0.0489(7) Uani 1 1 d . . .
H5 H 0.8263 0.6560 0.4543 0.059 Uiso 1 1 calc R . .
C6 C 0.71253(19) 0.58997(19) 0.34335(17) 0.0370(6) Uani 1 1 d . . .
C7 C 0.7418(2) 0.4067(2) 0.1409(2) 0.0591(8) Uani 1 1 d . . .
H7A H 0.8026 0.3859 0.1279 0.089 Uiso 1 1 calc R . .
H7B H 0.6982 0.4458 0.0829 0.089 Uiso 1 1 calc R . .
H7C H 0.7080 0.3419 0.1526 0.089 Uiso 1 1 calc R . .
C8 C 0.6302(2) 0.6406(2) 0.3711(2) 0.0535(8) Uani 1 1 d . . .
H8A H 0.6579 0.6897 0.4277 0.080 Uiso 1 1 calc R . .
H8B H 0.5916 0.5843 0.3900 0.080 Uiso 1 1 calc R . .
H8C H 0.5870 0.6811 0.3138 0.080 Uiso 1 1 calc R . .
C9 C 0.38940(16) 0.23758(18) 0.14206(18) 0.0329(6) Uani 1 1 d . . .
H9 H 0.3829 0.2218 0.2053 0.039 Uiso 1 1 calc R . .
C10 C 0.34963(17) 0.1671(2) 0.06480(19) 0.0386(6) Uani 1 1 d . . .
H10 H 0.3174 0.1033 0.0750 0.046 Uiso 1 1 calc R . .
C11 C 0.35687(18) 0.1896(2) -0.02787(19) 0.0419(7) Uani 1 1 d . . .
H11 H 0.3293 0.1422 -0.0827 0.050 Uiso 1 1 calc R . .
C12 C 0.40500(18) 0.2827(2) -0.03923(18) 0.0438(7) Uani 1 1 d . . .
H12 H 0.4108 0.3008 -0.1023 0.053 Uiso 1 1 calc R . .
C13 C 0.44442(18) 0.3485(2) 0.04225(18) 0.0388(6) Uani 1 1 d . . .
H13 H 0.4785 0.4118 0.0341 0.047 Uiso 1 1 calc R . .

loop_
_atom_site_aniso_label
_atom_site_aniso_U_11
_atom_site_aniso_U_22
_atom_site_aniso_U_33
_atom_site_aniso_U_23
_atom_site_aniso_U_13
_atom_site_aniso_U_12
Co1 0.0323(3) 0.0310(3) 0.0330(3) 0.000 0.0115(2) 0.000
O1 0.0324(10) 0.0436(11) 0.0312(9) -0.0043(8) 0.0101(8) -0.0079(8)
N1 0.0298(11) 0.0312(12) 0.0333(12) 0.0040(9) 0.0110(9) 0.0016(9)
C1 0.0376(16) 0.0285(13) 0.0298(14) 0.0034(11) 0.0124(12) -0.0054(11)
C2 0.0410(17) 0.0378(15) 0.0414(15) 0.0063(12) 0.0201(13) -0.0023(12)
C3 0.0356(17) 0.060(2) 0.063(2) 0.0209(17) 0.0249(15) 0.0044(14)
C4 0.0410(17) 0.065(2) 0.0473(18) 0.0146(16) 0.0032(14) -0.0209(16)
C5 0.0557(19) 0.0477(17) 0.0376(15) -0.0002(14) 0.0077(14) -0.0190(15)
C6 0.0434(16) 0.0366(16) 0.0314(14) -0.0011(12) 0.0127(12) -0.0085(12)
C7 0.067(2) 0.0573(19) 0.067(2) -0.0118(16) 0.0407(17) 0.0009(16)
C8 0.0622(19) 0.0534(18) 0.0464(17) -0.0177(14) 0.0198(15) -0.0063(15)
C9 0.0281(14) 0.0358(15) 0.0339(14) 0.0056(12) 0.0088(11) 0.0006(11)
C10 0.0312(14) 0.0310(15) 0.0495(17) -0.0004(13) 0.0079(12) -0.0004(11)
C11 0.0330(15) 0.0425(16) 0.0425(16) -0.0117(13) 0.0021(12) 0.0060(13)
C12 0.0449(16) 0.0573(19) 0.0305(15) -0.0024(13) 0.0140(13) 0.0037(14)
C13 0.0423(16) 0.0391(15) 0.0375(15) 0.0013(13) 0.0164(13) -0.0041(12)
